data_8105858
loop_
_publ_author_name
'Meng, Gaoxiang'
'Li, Qiang'
'Yang, Yongming'

_publ_section_title
;
 Crystal structure of poly[triaqua-(\m4-benzene-1,3,5-tricarboxylato-\k5 O
 1,O 2:O 3:O 4:O 5)-(\m2-5-(3-pyridyl)tetrazolato-\k2 N 1:N 3)dizinc(II)],
 C15H13N5O9Zn2
;
_journal_issue 4
_journal_name_full 'Zeitschrift f\"ur Kristallographie - New Crystal Structures'
_journal_page_first 809
_journal_page_last 811
_journal_paper_doi 10.1515/ncrs-2019-0124
_journal_volume 234
_journal_year 2019
_chemical_formula_moiety 'C15 H13 N5 O9 Zn2'
_chemical_formula_sum 'C15 H13 N5 O9 Zn2'
_chemical_formula_weight 538.04
_space_group_crystal_system monoclinic
_space_group_IT_number 14
_space_group_name_Hall '-P 2yn'
_space_group_name_H-M_alt 'P 1 21/n 1'
_atom_sites_solution_hydrogens mixed
_atom_sites_solution_primary direct
_cell_angle_alpha 90
_cell_angle_beta 97.908(4)
_cell_angle_gamma 90
_cell_formula_units_Z 4
_cell_length_a 6.7739(13)
_cell_length_b 14.160(3)
_cell_length_c 18.506(4)
_cell_measurement_reflns_used 1005
_cell_measurement_temperature 298(2)
_cell_measurement_theta_max 22.34
_cell_measurement_theta_min 2.88
_cell_volume 1758.2(6)
_computing_cell_refinement 'SAINT 6.45A (Bruker, 2003) [1]'
_computing_data_collection ' Bruker APEX2'
_computing_data_reduction 'SAINT 6.45A (Bruker, 2003)'
_computing_molecular_graphics 'Olex2 (Dolomanov et al., 2009) [6]'
_computing_publication_material 'Olex2 (Dolomanov et al., 2009)'
_computing_structure_refinement 'SHELXL-2014/7 (Sheldrick, 2015) [3-4]'
_computing_structure_solution 'SHELXS-97 (Sheldrick, 1990) [2]'
_diffrn_ambient_temperature 298.15
_diffrn_measured_fraction_theta_full 0.999
_diffrn_measured_fraction_theta_max 0.999
_diffrn_measurement_device_type 'CCD area detector'
_diffrn_measurement_method 'phi and omega scans'
_diffrn_radiation_monochromator graphite
_diffrn_radiation_type MoK\a
_diffrn_radiation_wavelength 0.71073
_diffrn_reflns_av_R_equivalents 0.0776
_diffrn_reflns_av_unetI/netI 0.0912
_diffrn_reflns_Laue_measured_fraction_full 0.999
_diffrn_reflns_Laue_measured_fraction_max 0.999
_diffrn_reflns_limit_h_max 8
_diffrn_reflns_limit_h_min -8
_diffrn_reflns_limit_k_max 15
_diffrn_reflns_limit_k_min -17
_diffrn_reflns_limit_l_max 22
_diffrn_reflns_limit_l_min -20
_diffrn_reflns_number 11135
_diffrn_reflns_point_group_measured_fraction_full 0.999
_diffrn_reflns_point_group_measured_fraction_max 0.999
_diffrn_reflns_theta_full 25.242
_diffrn_reflns_theta_max 25.999
_diffrn_reflns_theta_min 1.817
_diffrn_source 'Sealed X-ray tube'
_exptl_absorpt_coefficient_mu 2.796
_exptl_absorpt_correction_T_max 0.767
_exptl_absorpt_correction_T_min 0.679
_exptl_absorpt_correction_type multi-scan
_exptl_absorpt_process_details 'SADABS, (Sheldrick, 2008) [5]'
_exptl_crystal_colour colorless
_exptl_crystal_density_diffrn 2.033
_exptl_crystal_density_meas .
_exptl_crystal_description block
_exptl_crystal_F_000 1080
_exptl_crystal_size_max 0.15
_exptl_crystal_size_mid 0.12
_exptl_crystal_size_min 0.10
_refine_diff_density_max 0.627
_refine_diff_density_min -0.446
_refine_diff_density_rms 0.122
_refine_ls_extinction_coef .
_refine_ls_extinction_method none
_refine_ls_goodness_of_fit_ref 1.057
_refine_ls_hydrogen_treatment mixed
_refine_ls_matrix_type full
_refine_ls_number_parameters 298
_refine_ls_number_reflns 3451
_refine_ls_number_restraints 9
_refine_ls_restrained_S_all 1.055
_refine_ls_R_factor_all 0.0971
_refine_ls_R_factor_gt 0.0597
_refine_ls_shift/su_max 0.001
_refine_ls_shift/su_mean 0.000
_refine_ls_structure_factor_coef Fsqd
_refine_ls_weighting_details 'w=1/[\s^2^(Fo^2^)+(0.0315P)^2^] where P=(Fo^2^+2Fc^2^)/3'
_refine_ls_weighting_scheme calc
_refine_ls_wR_factor_gt 0.0990
_refine_ls_wR_factor_ref 0.1125
_reflns_Friedel_coverage 0.000
_reflns_Friedel_fraction_full .
_reflns_Friedel_fraction_max .
_reflns_number_gt 2364
_reflns_number_total 3451
_reflns_threshold_expression 'I > 2\s(I)'
_cod_data_source_file suppl_ncrs-2019-0124_suppl.cif
_cod_data_source_block I
_cod_original_cell_volume 1758.1(6)
_cod_database_code 8105858
_shelx_space_group_comment
;
The symmetry employed for this shelxl refinement is uniquely defined
by the following loop, which should always be used as a source of
symmetry information in preference to the above space-group names.
They are only intended as comments.
;
_shelx_estimated_absorpt_t_max 0.767
_shelx_estimated_absorpt_t_min 0.679
_olex2_refinement_description
;
1. Fixed Uiso
 At 1.2 times of:
  All C(H) groups
 At 1.5 times of:
  All O(H,H) groups
2. Restrained distances
 O7-H7A = O7-H7B = O8-H8A = O8-H8B = O9-H9A = O9-H9B
 0.82 with sigma of 0.02
 H7A-H7B = H8A-H8B = H9A-H9B
 1.35 with sigma of 0.04
3.a Aromatic/amide H refined with riding coordinates:
 C2(H2), C4(H4), C6(H6), C11(H11), C12(H12), C13(H13), C14(H14)
;
_olex2_submission_special_instructions 'No special instructions were received'
_publcif_info_exptl_table_max_cols 4
_publcif_info_exptl_table_use_headnotes n
_publcif_funding_html
;
;

loop_
_space_group_symop_operation_xyz
'x, y, z'
'-x+1/2, y+1/2, -z+1/2'
'-x, -y, -z'
'x-1/2, -y-1/2, z-1/2'

loop_
_atom_site_label
_atom_site_type_symbol
_atom_site_fract_x
_atom_site_fract_y
_atom_site_fract_z
_atom_site_U_iso_or_equiv
_atom_site_adp_type
_atom_site_occupancy
_atom_site_site_symmetry_order
_atom_site_calc_flag
_atom_site_refinement_flags_posn
_atom_site_refinement_flags_adp
_atom_site_refinement_flags_occupancy
_atom_site_disorder_assembly
_atom_site_disorder_group
Zn1 Zn 0.15344(10) 0.92395(5) 0.19101(4) 0.0231(2) Uani 1 1 d . . . . .
Zn2 Zn 0.30623(11) 0.42114(5) -0.13972(4) 0.0233(2) Uani 1 1 d . . . . .
C1 C 0.1440(8) 0.8272(4) -0.0115(3) 0.0166(13) Uani 1 1 d . . . . .
C2 C 0.1280(8) 0.8833(4) -0.0733(3) 0.0179(13) Uani 1 1 d . . . . .
H2 H 0.1163 0.9484 -0.0686 0.021 Uiso 1 1 calc R . . . .
C3 C 0.1290(8) 0.8441(4) -0.1424(3) 0.0156(13) Uani 1 1 d . . . . .
C4 C 0.1537(7) 0.7465(4) -0.1471(3) 0.0157(12) Uani 1 1 d . . . . .
H4 H 0.1596 0.7193 -0.1925 0.019 Uiso 1 1 calc R . . . .
C5 C 0.1698(8) 0.6895(4) -0.0862(3) 0.0162(12) Uani 1 1 d . . . . .
C6 C 0.1600(8) 0.7306(4) -0.0190(3) 0.0156(13) Uani 1 1 d . . . . .
H6 H 0.1642 0.6924 0.0221 0.019 Uiso 1 1 calc R . . . .
C7 C 0.1502(9) 0.8720(4) 0.0617(3) 0.0212(14) Uani 1 1 d . . . . .
C8 C 0.1143(8) 0.9032(4) -0.2097(3) 0.0187(13) Uani 1 1 d . . . . .
C9 C 0.2096(8) 0.5862(4) -0.0934(3) 0.0212(14) Uani 1 1 d . . . . .
C10 C 0.1485(8) 0.7402(4) 0.4538(3) 0.0172(13) Uani 1 1 d . . . . .
C11 C 0.1602(8) 0.8154(4) 0.5020(3) 0.0210(14) Uani 1 1 d . . . . .
H11 H 0.1757 0.8759 0.4840 0.025 Uiso 1 1 calc R . . . .
C12 C 0.1369(8) 0.7179(4) 0.5997(3) 0.0227(14) Uani 1 1 d . . . . .
H12 H 0.1329 0.7100 0.6494 0.027 Uiso 1 1 calc R . . . .
C13 C 0.1288(9) 0.6387(4) 0.5554(3) 0.0266(15) Uani 1 1 d . . . . .
H13 H 0.1187 0.5787 0.5749 0.032 Uiso 1 1 calc R . . . .
C15 C 0.1525(8) 0.7589(4) 0.3759(3) 0.0188(13) Uani 1 1 d . . . . .
C14 C 0.1360(8) 0.6503(4) 0.4825(3) 0.0239(14) Uani 1 1 d . . . . .
H14 H 0.1325 0.5979 0.4521 0.029 Uiso 1 1 calc R . . . .
N1 N 0.1503(7) 0.8050(3) 0.5735(2) 0.0210(12) Uani 1 1 d . . . . .
N2 N 0.1631(7) 0.8453(3) 0.3482(2) 0.0219(12) Uani 1 1 d . . . . .
N3 N 0.1589(7) 0.8298(3) 0.2762(3) 0.0231(12) Uani 1 1 d . . . . .
N4 N 0.1450(8) 0.7386(3) 0.2620(3) 0.0299(13) Uani 1 1 d . . . . .
N5 N 0.1421(7) 0.6922(3) 0.3244(3) 0.0245(12) Uani 1 1 d . . . . .
O1 O 0.1748(7) 0.9583(3) 0.0693(2) 0.0318(11) Uani 1 1 d . . . . .
O2 O 0.1260(7) 0.8206(3) 0.1158(2) 0.0343(12) Uani 1 1 d . . . . .
O3 O 0.0568(6) 0.9879(3) -0.2087(2) 0.0321(11) Uani 1 1 d . . . . .
O4 O 0.1699(6) 0.8652(3) -0.2650(2) 0.0252(10) Uani 1 1 d . . . . .
O5 O 0.2050(6) 0.5529(3) -0.1573(2) 0.0259(10) Uani 1 1 d . . . . .
O6 O 0.2536(6) 0.5358(3) -0.0381(2) 0.0316(11) Uani 1 1 d . . . . .
O7 O 0.4104(8) 0.9944(3) 0.2133(3) 0.0414(13) Uani 1 1 d D . . . .
H7A H 0.471(10) 0.986(4) 0.254(2) 0.062 Uiso 1 1 d DR . . . .
H7B H 0.404(11) 1.0497(19) 0.202(3) 0.062 Uiso 1 1 d DR . . . .
O8 O 0.6173(7) 0.4646(3) -0.1096(2) 0.0256(10) Uani 1 1 d D . . . .
H8A H 0.634(9) 0.455(4) -0.0659(12) 0.038 Uiso 1 1 d DR . . . .
H8B H 0.637(9) 0.5194(19) -0.120(3) 0.038 Uiso 1 1 d DR . . . .
O9 O -0.0131(6) 0.3851(3) -0.1477(3) 0.0384(12) Uani 1 1 d D . . . .
H9A H -0.105(7) 0.416(4) -0.135(4) 0.058 Uiso 1 1 d DR . . . .
H9B H -0.056(9) 0.337(3) -0.169(3) 0.058 Uiso 1 1 d DR . . . .

loop_
_atom_site_aniso_label
_atom_site_aniso_U_11
_atom_site_aniso_U_22
_atom_site_aniso_U_33
_atom_site_aniso_U_23
_atom_site_aniso_U_13
_atom_site_aniso_U_12
Zn1 0.0340(4) 0.0170(4) 0.0181(4) -0.0030(3) 0.0030(3) 0.0020(3)
Zn2 0.0402(5) 0.0152(4) 0.0144(4) -0.0003(3) 0.0037(3) 0.0047(3)
C1 0.021(3) 0.012(3) 0.017(3) -0.002(2) 0.001(2) 0.000(2)
C2 0.026(3) 0.014(3) 0.014(3) -0.004(2) 0.005(2) 0.002(3)
C3 0.018(3) 0.017(3) 0.012(3) 0.002(2) 0.003(2) -0.003(3)
C4 0.014(3) 0.020(3) 0.015(3) -0.003(2) 0.006(2) 0.001(2)
C5 0.019(3) 0.012(3) 0.017(3) 0.006(2) 0.000(2) 0.002(3)
C6 0.020(3) 0.013(3) 0.016(3) 0.005(2) 0.008(2) -0.001(2)
C7 0.018(3) 0.025(4) 0.020(3) 0.002(3) 0.004(3) 0.007(3)
C8 0.026(3) 0.018(3) 0.012(3) 0.003(3) 0.002(2) 0.000(3)
C9 0.024(3) 0.015(3) 0.025(4) 0.000(3) 0.005(3) -0.005(3)
C10 0.021(3) 0.016(3) 0.014(3) 0.000(2) 0.003(2) 0.001(3)
C11 0.031(4) 0.014(3) 0.017(3) 0.004(3) 0.001(3) -0.004(3)
C12 0.028(4) 0.023(3) 0.018(3) 0.006(3) 0.008(3) 0.002(3)
C13 0.037(4) 0.013(3) 0.030(4) 0.004(3) 0.003(3) -0.003(3)
C15 0.024(3) 0.015(3) 0.018(3) -0.005(3) 0.005(3) -0.001(3)
C14 0.026(4) 0.017(3) 0.029(4) -0.007(3) 0.004(3) 0.002(3)
N1 0.028(3) 0.018(3) 0.017(3) 0.002(2) 0.002(2) 0.000(2)
N2 0.034(3) 0.016(3) 0.016(3) -0.004(2) 0.003(2) 0.002(2)
N3 0.036(3) 0.015(3) 0.018(3) -0.003(2) 0.006(2) 0.001(2)
N4 0.047(4) 0.022(3) 0.019(3) -0.003(2) -0.001(2) -0.002(3)
N5 0.034(3) 0.021(3) 0.018(3) -0.003(2) 0.003(2) -0.003(2)
O1 0.048(3) 0.021(2) 0.025(3) -0.005(2) 0.002(2) 0.001(2)
O2 0.063(3) 0.026(2) 0.016(2) -0.003(2) 0.011(2) -0.003(2)
O3 0.051(3) 0.017(2) 0.032(3) 0.008(2) 0.019(2) 0.013(2)
O4 0.048(3) 0.015(2) 0.014(2) -0.0018(18) 0.0087(19) 0.007(2)
O5 0.037(3) 0.017(2) 0.025(2) -0.0040(19) 0.0057(19) 0.0048(19)
O6 0.051(3) 0.018(2) 0.025(3) 0.0062(19) -0.001(2) 0.006(2)
O7 0.048(3) 0.036(3) 0.035(3) 0.005(2) -0.013(2) -0.014(3)
O8 0.042(3) 0.014(2) 0.021(2) 0.0021(19) 0.005(2) 0.000(2)
O9 0.029(3) 0.031(3) 0.056(3) -0.019(2) 0.012(2) -0.005(2)

loop_
_atom_type_symbol
_atom_type_description
_atom_type_scat_dispersion_real
_atom_type_scat_dispersion_imag
_atom_type_scat_source
C C 0.0033 0.0016 'International Tables Vol C Tables 4.2.6.8 and 6.1.1.4'
H H 0.0000 0.0000 'International Tables Vol C Tables 4.2.6.8 and 6.1.1.4'
N N 0.0061 0.0033 'International Tables Vol C Tables 4.2.6.8 and 6.1.1.4'
O O 0.0106 0.0060 'International Tables Vol C Tables 4.2.6.8 and 6.1.1.4'
Zn Zn 0.2839 1.4301 'International Tables Vol C Tables 4.2.6.8 and 6.1.1.4'

loop_
_geom_angle_atom_site_label_1
_geom_angle_atom_site_label_2
_geom_angle_atom_site_label_3
_geom_angle
_geom_angle_site_symmetry_1
_geom_angle_site_symmetry_3
N3 Zn1 C7 122.59(19) . .
N3 Zn1 O1 151.43(16) . .
O1 Zn1 C7 29.46(15) . .
O2 Zn1 C7 30.17(17) . .
O2 Zn1 N3 92.82(17) . .
O2 Zn1 O1 59.63(15) . .
O3 Zn1 C7 115.94(18) 3_575 .
O3 Zn1 N3 102.79(18) 3_575 .
O3 Zn1 O1 99.94(16) 3_575 .
O3 Zn1 O2 125.49(18) 3_575 .
O3 Zn1 O7 106.3(2) 3_575 .
O7 Zn1 C7 103.7(2) . .
O7 Zn1 N3 103.95(19) . .
O7 Zn1 O1 85.82(18) . .
O7 Zn1 O2 120.0(2) . .
N1 Zn2 O8 91.09(17) 2_545 .
N1 Zn2 O9 85.04(19) 2_545 .
O4 Zn2 N1 101.04(17) 2_544 2_545
O4 Zn2 O5 107.41(16) 2_544 .
O4 Zn2 O8 98.42(17) 2_544 .
O4 Zn2 O9 92.73(18) 2_544 .
O5 Zn2 N1 149.87(18) . 2_545
O5 Zn2 O8 94.36(16) . .
O5 Zn2 O9 83.90(17) . .
O8 Zn2 O9 168.71(17) . .
C2 C1 C7 119.7(5) . .
C6 C1 C2 119.0(5) . .
C6 C1 C7 121.3(5) . .
C1 C2 H2 119.4 . .
C1 C2 C3 121.3(5) . .
C3 C2 H2 119.4 . .
C2 C3 C4 117.9(5) . .
C2 C3 C8 122.3(5) . .
C4 C3 C8 119.8(5) . .
C3 C4 H4 119.2 . .
C5 C4 C3 121.7(5) . .
C5 C4 H4 119.2 . .
C4 C5 C6 118.7(5) . .
C4 C5 C9 119.7(5) . .
C6 C5 C9 121.5(5) . .
C1 C6 C5 121.4(5) . .
C1 C6 H6 119.3 . .
C5 C6 H6 119.3 . .
C1 C7 Zn1 171.8(4) . .
O1 C7 Zn1 67.5(3) . .
O1 C7 C1 120.7(5) . .
O1 C7 O2 120.4(6) . .
O2 C7 Zn1 52.9(3) . .
O2 C7 C1 118.9(5) . .
O3 C8 C3 120.4(5) . .
O4 C8 C3 116.5(5) . .
O4 C8 O3 123.0(5) . .
O5 C9 C5 117.6(5) . .
O6 C9 C5 120.8(5) . .
O6 C9 O5 121.5(5) . .
C11 C10 C15 119.0(5) . .
C11 C10 C14 117.4(5) . .
C14 C10 C15 123.5(5) . .
C10 C11 H11 118.5 . .
N1 C11 C10 122.9(5) . .
N1 C11 H11 118.5 . .
C13 C12 H12 118.9 . .
N1 C12 H12 118.9 . .
N1 C12 C13 122.1(5) . .
C12 C13 H13 120.6 . .
C14 C13 C12 118.9(6) . .
C14 C13 H13 120.6 . .
N2 C15 C10 123.5(5) . .
N2 C15 N5 112.0(5) . .
N5 C15 C10 124.4(5) . .
C10 C14 H14 120.0 . .
C13 C14 C10 120.1(6) . .
C13 C14 H14 120.0 . .
C11 N1 Zn2 118.6(4) . 2
C12 N1 Zn2 122.4(4) . 2
C12 N1 C11 118.4(5) . .
C15 N2 N3 103.7(4) . .
N2 N3 Zn1 130.3(4) . .
N4 N3 Zn1 119.2(4) . .
N4 N3 N2 110.3(4) . .
N3 N4 N5 108.7(5) . .
N4 N5 C15 105.3(5) . .
C7 O1 Zn1 83.1(4) . .
C7 O2 Zn1 96.9(4) . .
C8 O3 Zn1 147.4(4) . 3_575
C8 O4 Zn2 129.1(4) . 2_554
C9 O5 Zn2 103.4(4) . .
Zn1 O7 H7A 115(5) . .
Zn1 O7 H7B 114(5) . .
H7A O7 H7B 113(5) . .
Zn2 O8 H8A 102(4) . .
Zn2 O8 H8B 113(4) . .
H8A O8 H8B 112(4) . .
Zn2 O9 H9A 129(4) . .
Zn2 O9 H9B 121(5) . .
H9A O9 H9B 110(5) . .

loop_
_geom_bond_atom_site_label_1
_geom_bond_atom_site_label_2
_geom_bond_distance
_geom_bond_site_symmetry_2
Zn1 C7 2.501(6) .
Zn1 N3 2.061(5) .
Zn1 O1 2.328(4) .
Zn1 O2 2.011(4) .
Zn1 O3 1.955(4) 3_575
Zn1 O7 1.999(5) .
Zn2 N1 2.048(5) 2_545
Zn2 O4 1.959(4) 2_544
Zn2 O5 1.998(4) .
Zn2 O8 2.192(5) .
Zn2 O9 2.207(4) .
C1 C2 1.384(7) .
C1 C6 1.380(7) .
C1 C7 1.491(8) .
C2 H2 0.9300 .
C2 C3 1.394(7) .
C3 C4 1.397(7) .
C3 C8 1.493(7) .
C4 H4 0.9300 .
C4 C5 1.379(7) .
C5 C6 1.384(7) .
C5 C9 1.496(7) .
C6 H6 0.9300 .
C7 O1 1.239(7) .
C7 O2 1.266(7) .
C8 O3 1.262(6) .
C8 O4 1.259(6) .
C9 O5 1.271(6) .
C9 O6 1.250(6) .
C10 C11 1.385(7) .
C10 C15 1.470(7) .
C10 C14 1.386(7) .
C11 H11 0.9300 .
C11 N1 1.341(7) .
C12 H12 0.9300 .
C12 C13 1.387(8) .
C12 N1 1.333(7) .
C13 H13 0.9300 .
C13 C14 1.366(8) .
C15 N2 1.332(7) .
C15 N5 1.336(7) .
C14 H14 0.9300 .
N1 Zn2 2.048(5) 2
N2 N3 1.347(6) .
N3 N4 1.318(6) .
N4 N5 1.331(6) .
O3 Zn1 1.955(4) 3_575
O4 Zn2 1.959(4) 2_554
O7 H7A 0.815(19) .
O7 H7B 0.810(19) .
O8 H8A 0.813(19) .
O8 H8B 0.812(19) .
O9 H9A 0.82(2) .
O9 H9B 0.81(2) .

loop_
_geom_hbond_atom_site_label_D
_geom_hbond_atom_site_label_H
_geom_hbond_atom_site_label_A
_geom_hbond_distance_DH
_geom_hbond_distance_HA
_geom_hbond_distance_DA
_geom_hbond_angle_DHA
_geom_hbond_site_symmetry_A
C2 H2 O1 0.93 2.37 3.047(7) 129.2 3_575
C11 H11 O6 0.93 2.49 3.227(7) 135.8 2
C14 H14 O1 0.93 2.43 3.208(7) 141.1 2_545
O7 H7A O5 0.815(19) 2.19(3) 2.974(6) 162(7) 4_676
O7 H7A O9 0.815(19) 2.57(6) 3.071(7) 121(5) 4_676
O7 H7B N5 0.810(19) 2.09(2) 2.897(7) 175(8) 2
O8 H8A O6 0.813(19) 1.97(3) 2.753(6) 160(6) 3_665
O8 H8B N2 0.812(19) 2.02(2) 2.833(6) 175(6) 4_675
O9 H9A O8 0.82(2) 2.12(3) 2.918(6) 166(6) 1_455
O9 H9B N4 0.81(2) 2.05(4) 2.797(7) 152(7) 3_565
O9 H9B O2 0.81(2) 2.52(6) 3.089(6) 129(6) 3_565

loop_
_geom_torsion_atom_site_label_1
_geom_torsion_atom_site_label_2
_geom_torsion_atom_site_label_3
_geom_torsion_atom_site_label_4
_geom_torsion
_geom_torsion_site_symmetry_1
_geom_torsion_site_symmetry_2
_geom_torsion_site_symmetry_3
_geom_torsion_site_symmetry_4
Zn1 N3 N4 N5 -177.1(4) . . . .
C1 C2 C3 C4 -2.2(8) . . . .
C1 C2 C3 C8 -179.3(5) . . . .
C1 C7 O1 Zn1 -179.9(5) . . . .
C1 C7 O2 Zn1 179.7(4) . . . .
C2 C1 C6 C5 3.1(9) . . . .
C2 C1 C7 O1 -12.2(9) . . . .
C2 C1 C7 O2 166.5(5) . . . .
C2 C3 C4 C5 2.2(8) . . . .
C2 C3 C8 O3 -15.7(8) . . . .
C2 C3 C8 O4 161.3(5) . . . .
C3 C4 C5 C6 0.3(8) . . . .
C3 C4 C5 C9 -176.0(5) . . . .
C3 C8 O3 Zn1 -58.6(9) . . . 3_575
C3 C8 O4 Zn2 -174.7(3) . . . 2_554
C4 C3 C8 O3 167.3(5) . . . .
C4 C3 C8 O4 -15.7(8) . . . .
C4 C5 C6 C1 -3.1(8) . . . .
C4 C5 C9 O5 -7.7(8) . . . .
C4 C5 C9 O6 169.4(5) . . . .
C5 C9 O5 Zn2 171.6(4) . . . .
C6 C1 C2 C3 -0.4(9) . . . .
C6 C1 C7 O1 165.8(6) . . . .
C6 C1 C7 O2 -15.5(8) . . . .
C6 C5 C9 O5 176.1(5) . . . .
C6 C5 C9 O6 -6.8(9) . . . .
C7 C1 C2 C3 177.7(5) . . . .
C7 C1 C6 C5 -174.9(5) . . . .
C8 C3 C4 C5 179.4(5) . . . .
C9 C5 C6 C1 173.2(5) . . . .
C10 C11 N1 Zn2 174.8(4) . . . 2
C10 C11 N1 C12 2.9(9) . . . .
C10 C15 N2 N3 -178.8(5) . . . .
C10 C15 N5 N4 178.3(5) . . . .
C11 C10 C15 N2 -1.4(9) . . . .
C11 C10 C15 N5 -180.0(5) . . . .
C11 C10 C14 C13 2.2(8) . . . .
C12 C13 C14 C10 -0.8(9) . . . .
C13 C12 N1 Zn2 -173.0(4) . . . 2
C13 C12 N1 C11 -1.4(9) . . . .
C15 C10 C11 N1 177.5(5) . . . .
C15 C10 C14 C13 -178.7(6) . . . .
C15 N2 N3 Zn1 176.2(4) . . . .
C15 N2 N3 N4 0.5(6) . . . .
C14 C10 C11 N1 -3.3(9) . . . .
C14 C10 C15 N2 179.5(6) . . . .
C14 C10 C15 N5 0.9(9) . . . .
N1 C12 C13 C14 0.4(9) . . . .
N2 C15 N5 N4 -0.4(7) . . . .
N2 N3 N4 N5 -0.8(7) . . . .
N3 N4 N5 C15 0.7(7) . . . .
N5 C15 N2 N3 0.0(6) . . . .
O1 C7 O2 Zn1 -1.6(6) . . . .
O2 C7 O1 Zn1 1.4(6) . . . .
O3 C8 O4 Zn2 2.2(9) . . . 2_554
O4 C8 O3 Zn1 124.6(7) . . . 3_575
O6 C9 O5 Zn2 -5.6(6) . . . .

loop_
_publcif_info_tables.block_id
_publcif_info_tables.reference_item
{accf866e-febe-4fe6-99de-d484fd0ac370} '_publcif_info_datablock.publ_exptl'
{fd961477-4ccd-4ce5-a384-ff16dc0786f3} '_geom_hbond_atom_site_label_D'

loop_
_publcif_info_datablock.id
_publcif_info_datablock.publ_exptl
_publcif_info_datablock.publ_geom
_publcif_info_datablock.structure
{29734cdc-b2bd-4c5c-a351-1eee9a4c190a} ? ? ?
{accf866e-febe-4fe6-99de-d484fd0ac370} ? ? ?
{fd961477-4ccd-4ce5-a384-ff16dc0786f3} y y y

loop_
_publcif_info_exptl_table_extra_item
sin_theta_over_lambda_max
